data_7238808
loop_
_publ_author_name
'Seike, Aya'
'Yamagami, Kaoru'
'Kakitani, Yoshimasa'
'Kuwajima, Miki'
'Uoyama, Hiroki'
'Nagaoka, Shin-ichi'
'Nakae, Takahiro'
'Mori, Shigeki'
'Okujima, Tetsuo'
'Uno, Hidemitsu'

_publ_section_title
;
 Synthesis, structure and properties of ethyl
 naphth[2,3-f]isoindole-1-carboxylate
;
_journal_issue 9
_journal_name_full 'RSC Advances'
_journal_page_first 3006
_journal_paper_doi 10.1039/c2ra22870j
_journal_volume 3
_journal_year 2013
_chemical_formula_moiety 'C12 H13 N O3'
_chemical_formula_sum 'C12 H13 N O3'
_chemical_formula_weight 219.24
_space_group_IT_number 14
_space_group_name_Hall '-P 2ybc'
_space_group_name_H-M_alt 'P 1 21/c 1'
_symmetry_cell_setting monoclinic
_symmetry_Int_Tables_number 14
_symmetry_space_group_name_Hall '-P 2ybc'
_symmetry_space_group_name_H-M 'P 1 21/c 1'
_atom_sites_solution_hydrogens geom
_atom_sites_solution_primary direct
_atom_sites_solution_secondary difmap
_cell_angle_alpha 90.0000
_cell_angle_beta 115.590(3)
_cell_angle_gamma 90.0000
_cell_formula_units_Z 4
_cell_length_a 10.023(2)
_cell_length_b 12.899(3)
_cell_length_c 9.2210(18)
_cell_measurement_reflns_used 2879
_cell_measurement_temperature 150(2)
_cell_measurement_theta_max 27.48
_cell_measurement_theta_min 3.16
_cell_volume 1075.2(4)
_computing_cell_refinement CrystalClear
_computing_data_collection 'CrystalClear (Rigaku/MSC Inc., 2006)'
_computing_data_reduction CrystalClear
_computing_molecular_graphics 'CrystalStructure 4.0'
_computing_publication_material 'CrystalStructure 4.0 (Rigaku, 2010)'
_computing_structure_refinement 'SHELXL97 (Sheldrick, 2008)'
_computing_structure_solution SIR97
_diffrn_ambient_temperature 150(2)
_diffrn_detector_area_resol_mean 14.6199
_diffrn_measured_fraction_theta_full 0.998
_diffrn_measured_fraction_theta_max 0.998
_diffrn_measurement_device_type 'Rigaku Mercury-8'
_diffrn_measurement_method \w
_diffrn_radiation_monochromator graphite
_diffrn_radiation_type 'Mo K\a'
_diffrn_radiation_wavelength 0.7107
_diffrn_reflns_av_R_equivalents 0.0215
_diffrn_reflns_av_sigmaI/netI 0.0140
_diffrn_reflns_limit_h_max 12
_diffrn_reflns_limit_h_min -12
_diffrn_reflns_limit_k_max 16
_diffrn_reflns_limit_k_min -16
_diffrn_reflns_limit_l_max 11
_diffrn_reflns_limit_l_min -11
_diffrn_reflns_number 12699
_diffrn_reflns_theta_full 27.48
_diffrn_reflns_theta_max 27.48
_exptl_absorpt_coefficient_mu 0.098
_exptl_absorpt_correction_T_max 0.985
_exptl_absorpt_correction_T_min 0.887
_exptl_absorpt_correction_type multi-scan
_exptl_absorpt_process_details 'REQAB (Rigaku, 1998)'
_exptl_crystal_colour colorless
_exptl_crystal_density_diffrn 1.354
_exptl_crystal_density_method 'not measured'
_exptl_crystal_description prism
_exptl_crystal_F_000 464.00
_exptl_crystal_size_max 0.350
_exptl_crystal_size_mid 0.300
_exptl_crystal_size_min 0.150
_refine_diff_density_max 0.320
_refine_diff_density_min -0.270
_refine_ls_extinction_coef 0.023(6)
_refine_ls_extinction_method SHELXL
_refine_ls_goodness_of_fit_ref 1.177
_refine_ls_hydrogen_treatment refxyz
_refine_ls_number_parameters 166
_refine_ls_number_reflns 2450
_refine_ls_restrained_S_all 1.177
_refine_ls_R_factor_all 0.0626
_refine_ls_R_factor_gt 0.0578
_refine_ls_shift/su_max 0.000
_refine_ls_shift/su_mean 0.000
_refine_ls_structure_factor_coef Fsqd
_refine_ls_weighting_details 'w = 1/[\s^2^(Fo^2^)+(0.0920P)^2^+0.4198P] where P=(Fo^2^+2Fc^2^)/3'
_refine_ls_weighting_scheme calc
_refine_ls_wR_factor_gt 0.1602
_refine_ls_wR_factor_ref 0.1699
_reflns_number_gt 2181
_reflns_number_total 2450
_reflns_threshold_expression F^2^>2.0\s(F^2^)
_cod_data_source_file c2ra22870j.txt
_cod_data_source_block '_2OHBCHDPyrrole'
_cod_database_code 7238808

loop_
_symmetry_equiv_pos_as_xyz
'x, y, z'
'-x, y+1/2, -z+1/2'
'-x, -y, -z'
'x, -y-1/2, z-1/2'

loop_
_atom_site_label
_atom_site_type_symbol
_atom_site_fract_x
_atom_site_fract_y
_atom_site_fract_z
_atom_site_U_iso_or_equiv
_atom_site_adp_type
_atom_site_occupancy
_atom_site_symmetry_multiplicity
_atom_site_calc_flag
_atom_site_refinement_flags
O1 O 0.39785(12) 0.74489(9) 0.21204(13) 0.0302(3) Uani 1 1 d .
H1 H 0.4444(16) 0.6885(16) 0.276(2) 0.045 Uiso 1 1 calc R
O2 O 0.23538(13) 0.49114(9) 0.49351(14) 0.0327(3) Uani 1 1 d .
O3 O 0.39304(14) 0.35848(10) 0.52647(15) 0.0375(3) Uani 1 1 d .
N1 N 0.39666(15) 0.40735(11) 0.23212(16) 0.0279(3) Uani 1 1 d .
H1A H 0.4435(12) 0.3504(15) 0.2721(11) 0.033 Uiso 1 1 calc R
C1 C 0.31859(16) 0.46447(11) 0.29713(18) 0.0250(4) Uani 1 1 d .
C2 C 0.38893(17) 0.45386(12) 0.09603(19) 0.0275(4) Uani 1 1 d .
H2 H 0.4327(10) 0.4296(6) 0.0296(15) 0.033 Uiso 1 1 calc R
C3 C 0.30582(17) 0.54258(11) 0.07284(17) 0.0249(3) Uani 1 1 d .
C4 C 0.24273(17) 0.63714(12) -0.03361(18) 0.0256(3) Uani 1 1 d .
H4 H 0.2897(10) 0.6579(4) -0.1073(15) 0.031 Uiso 1 1 calc R
C5 C 0.07449(18) 0.62507(12) -0.10949(19) 0.0290(4) Uani 1 1 d .
H5 H 0.0105(14) 0.6160(2) -0.224(3) 0.035 Uiso 1 1 calc R
C6 C 0.03019(17) 0.62904(12) 0.00720(19) 0.0283(4) Uani 1 1 d .
H6 H -0.070(2) 0.62280(18) -0.0067(4) 0.034 Uiso 1 1 calc R
C7 C 0.16608(16) 0.64531(12) 0.16767(18) 0.0254(3) Uani 1 1 d .
H7 H 0.1486(4) 0.6727(6) 0.2595(19) 0.031 Uiso 1 1 calc R
C8 C 0.26085(16) 0.54861(11) 0.19798(17) 0.0235(3) Uani 1 1 d .
C9 C 0.25454(16) 0.71634(12) 0.10125(18) 0.0259(3) Uani 1 1 d .
H9 H 0.1956(12) 0.7797(13) 0.0510(11) 0.031 Uiso 1 1 calc R
C10 C 0.32111(17) 0.43155(12) 0.44864(18) 0.0276(4) Uani 1 1 d .
C11 C 0.2396(2) 0.46757(16) 0.6488(2) 0.0391(4) Uani 1 1 d .
H11A H 0.2120(5) 0.5287(11) 0.6903(8) 0.047 Uiso 1 1 calc R
H11B H 0.3395(18) 0.4491(4) 0.7228(14) 0.047 Uiso 1 1 calc R
C12 C 0.1370(3) 0.37999(19) 0.6396(3) 0.0509(5) Uani 1 1 d .
H12A H 0.1693(13) 0.3151(11) 0.603(2) 0.076 Uiso 1 1 calc R
H12B H 0.0333(18) 0.3981(7) 0.561(2) 0.076 Uiso 1 1 calc R
H12C H 0.1398(16) 0.3683(10) 0.7487(19) 0.076 Uiso 1 1 calc R

loop_
_atom_site_aniso_label
_atom_site_aniso_U_11
_atom_site_aniso_U_22
_atom_site_aniso_U_33
_atom_site_aniso_U_23
_atom_site_aniso_U_13
_atom_site_aniso_U_12
O1 0.0283(6) 0.0247(6) 0.0307(6) 0.0022(4) 0.0062(5) -0.0052(4)
O2 0.0393(6) 0.0332(6) 0.0282(6) 0.0017(4) 0.0171(5) 0.0003(5)
O3 0.0362(7) 0.0377(7) 0.0332(6) 0.0116(5) 0.0099(5) 0.0053(5)
N1 0.0271(7) 0.0242(7) 0.0323(7) 0.0046(5) 0.0127(5) 0.0044(5)
C1 0.0234(7) 0.0239(7) 0.0267(7) -0.0001(5) 0.0099(6) -0.0008(5)
C2 0.0280(7) 0.0271(8) 0.0299(8) 0.0013(6) 0.0149(6) 0.0020(6)
C3 0.0265(7) 0.0231(7) 0.0257(7) 0.0006(5) 0.0119(6) -0.0015(5)
C4 0.0280(7) 0.0251(7) 0.0236(7) 0.0009(5) 0.0109(6) -0.0007(5)
C5 0.0287(7) 0.0264(8) 0.0264(7) 0.0007(5) 0.0068(6) 0.0016(6)
C6 0.0244(7) 0.0241(7) 0.0324(8) 0.0012(5) 0.0086(6) 0.0020(5)
C7 0.0265(7) 0.0229(7) 0.0264(7) -0.0009(5) 0.0109(6) 0.0002(5)
C8 0.0229(7) 0.0227(7) 0.0237(7) 0.0004(5) 0.0091(5) -0.0022(5)
C9 0.0246(7) 0.0223(7) 0.0276(7) 0.0008(5) 0.0081(6) -0.0004(5)
C10 0.0262(7) 0.0278(8) 0.0250(7) 0.0003(5) 0.0074(6) -0.0042(6)
C11 0.0459(10) 0.0462(10) 0.0276(8) -0.0040(7) 0.0183(7) -0.0098(8)
C12 0.0520(12) 0.0601(13) 0.0451(11) 0.0008(9) 0.0250(9) -0.0178(10)

loop_
_atom_type_symbol
_atom_type_description
_atom_type_scat_dispersion_real
_atom_type_scat_dispersion_imag
_atom_type_scat_source
C C 0.0033 0.0016
;
International Tables for Crystallography
(1992, Vol. C, Tables 4.2.6.8 and 6.1.1.4)
;
H H 0.0000 0.0000
;
International Tables for Crystallography
(1992, Vol. C, Table 6.1.1.4)
;
N N 0.0061 0.0033
;
International Tables for Crystallography
(1992, Vol. C, Tables 4.2.6.8 and 6.1.1.4)
;
O O 0.0106 0.0060
;
International Tables for Crystallography
(1992, Vol. C, Tables 4.2.6.8 and 6.1.1.4)
;

loop_
_geom_angle_atom_site_label_1
_geom_angle_atom_site_label_2
_geom_angle_atom_site_label_3
_geom_angle
C9 O1 H1 109.5
C10 O2 C11 115.79(14)
C2 N1 C1 110.26(13)
C2 N1 H1A 124.9
C1 N1 H1A 124.9
C8 C1 N1 106.62(13)
C8 C1 C10 134.33(15)
N1 C1 C10 118.89(14)
N1 C2 C3 107.39(13)
N1 C2 H2 126.3
C3 C2 H2 126.3
C2 C3 C8 107.73(13)
C2 C3 C4 145.24(14)
C8 C3 C4 107.03(12)
C3 C4 C5 106.41(12)
C3 C4 C9 98.17(11)
C5 C4 C9 96.86(12)
C3 C4 H4 117.3
C5 C4 H4 117.3
C9 C4 H4 117.3
C6 C5 C4 108.26(13)
C6 C5 H5 125.9
C4 C5 H5 125.9
C5 C6 C7 108.56(13)
C5 C6 H6 125.7
C7 C6 H6 125.7
C8 C7 C6 106.84(12)
C8 C7 C9 97.89(11)
C6 C7 C9 96.85(11)
C8 C7 H7 117.3
C6 C7 H7 117.3
C9 C7 H7 117.3
C1 C8 C3 107.99(13)
C1 C8 C7 145.13(14)
C3 C8 C7 106.87(12)
O1 C9 C7 116.17(12)
O1 C9 C4 116.67(12)
C7 C9 C4 93.84(11)
O1 C9 H9 109.7
C7 C9 H9 109.7
C4 C9 H9 109.7
O3 C10 O2 123.84(15)
O3 C10 C1 123.73(16)
O2 C10 C1 112.43(13)
O2 C11 C12 112.02(15)
O2 C11 H11A 109.2
C12 C11 H11A 109.2
O2 C11 H11B 109.2
C12 C11 H11B 109.2
H11A C11 H11B 107.9
C11 C12 H12A 109.5
C11 C12 H12B 109.5
H12A C12 H12B 109.5
C11 C12 H12C 109.5
H12A C12 H12C 109.5
H12B C12 H12C 109.5

loop_
_geom_bond_atom_site_label_1
_geom_bond_atom_site_label_2
_geom_bond_distance
O1 C9 1.4053(17)
O1 H1 0.9259
O2 C10 1.344(2)
O2 C11 1.447(2)
O3 C10 1.215(2)
N1 C2 1.363(2)
N1 C1 1.386(2)
N1 H1A 0.8642
C1 C8 1.375(2)
C1 C10 1.450(2)
C2 C3 1.377(2)
C2 H2 0.9478
C3 C8 1.411(2)
C3 C4 1.521(2)
C4 C5 1.529(2)
C4 C9 1.574(2)
C4 H4 1.0154
C5 C6 1.331(2)
C5 H5 0.9770
C6 C7 1.532(2)
C6 H6 0.9555
C7 C8 1.519(2)
C7 C9 1.571(2)
C7 H7 1.0001
C9 H9 0.9974
C11 C12 1.505(3)
C11 H11A 0.9671
C11 H11B 0.9671
C12 H12A 1.0051
C12 H12B 1.0051
C12 H12C 1.0051

loop_
_geom_hbond_atom_site_label_D
_geom_hbond_atom_site_label_H
_geom_hbond_atom_site_label_A
_geom_hbond_site_symmetry_A
_geom_hbond_distance_DA
_geom_hbond_distance_DH
_geom_hbond_distance_HA
_geom_hbond_angle_DHA
_geom_hbond_publ_flag
O1 H1 O3 3_666 2.7602(16) 0.926 1.943 146.2 no
N1 H1A O1 2_645 2.8253(19) 0.864 2.049 149.0 no

loop_
_geom_torsion_atom_site_label_1
_geom_torsion_atom_site_label_2
_geom_torsion_atom_site_label_3
_geom_torsion_atom_site_label_4
_geom_torsion
C2 N1 C1 C8 0.09(17)
C2 N1 C1 C10 -176.04(13)
C1 N1 C2 C3 0.42(18)
N1 C2 C3 C8 -0.75(17)
N1 C2 C3 C4 179.2(2)
C2 C3 C4 C5 114.6(2)
C8 C3 C4 C5 -65.41(15)
C2 C3 C4 C9 -145.7(2)
C8 C3 C4 C9 34.26(14)
C3 C4 C5 C6 64.76(15)
C9 C4 C5 C6 -35.88(15)
C4 C5 C6 C7 0.67(16)
C5 C6 C7 C8 -65.54(15)
C5 C6 C7 C9 34.87(15)
N1 C1 C8 C3 -0.55(16)
C10 C1 C8 C3 174.71(16)
N1 C1 C8 C7 178.34(19)
C10 C1 C8 C7 -6.4(3)
C2 C3 C8 C1 0.81(17)
C4 C3 C8 C1 -179.15(12)
C2 C3 C8 C7 -178.52(12)
C4 C3 C8 C7 1.52(15)
C6 C7 C8 C1 -116.0(2)
C9 C7 C8 C1 144.4(2)
C6 C7 C8 C3 62.94(15)
C9 C7 C8 C3 -36.72(14)
C8 C7 C9 O1 -67.46(15)
C6 C7 C9 O1 -175.60(13)
C8 C7 C9 C4 54.83(12)
C6 C7 C9 C4 -53.30(12)
C3 C4 C9 O1 67.94(15)
C5 C4 C9 O1 175.68(12)
C3 C4 C9 C7 -53.96(12)
C5 C4 C9 C7 53.78(12)
C11 O2 C10 O3 3.7(2)
C11 O2 C10 C1 -176.05(13)
C8 C1 C10 O3 -171.74(16)
N1 C1 C10 O3 3.1(2)
C8 C1 C10 O2 8.1(2)
N1 C1 C10 O2 -177.13(13)
C10 O2 C11 C12 -83.3(2)
